data_9009530
loop_
_publ_author_name
'Shibaeva, R. I.'
'Belov, N. V.'

_publ_section_title
;
 Crystal structure of wohlerite, Ca2Na(Zr,Nb)[Si2O7](OH)2
;
_journal_name_full 'Doklady Akademii Nauk SSSR'
_journal_page_first 897
_journal_page_last 900
_journal_volume 146
_journal_year 1963
_chemical_formula_sum 'Ca4 F H3 Na2 Nb O17 Si4 Zr'
_chemical_name_mineral Wohlerite
_space_group_IT_number 4
_symmetry_space_group_name_Hall 'P 2yb'
_symmetry_space_group_name_H-M 'P 1 21 1'
_cell_angle_alpha 90
_cell_angle_beta 108.95
_cell_angle_gamma 90
_cell_formula_units_Z 2
_cell_length_a 10.80
_cell_length_b 10.26
_cell_length_c 7.26
_cell_volume 760.866
_database_code_amcsd 0012441
_exptl_crystal_density_diffrn 3.478
_cod_original_formula_sum 'Na2 Ca4 (Zr Nb) Si4 O17 F H3'
_cod_database_code 9009530

loop_
_space_group_symop_operation_xyz
x,y,z
-x,1/2+y,-z

loop_
_atom_site_label
_atom_site_fract_x
_atom_site_fract_y
_atom_site_fract_z
_atom_site_occupancy
_atom_site_U_iso_or_equiv
_atom_site_type_symbol
_atom_site_attached_hydrogens
Na1 0.12800 0.06500 0.68200 1.00000 0.01153 Na 0
Na2 0.36900 0.92500 0.05500 1.00000 0.01153 Na 0
Ca1 0.34500 0.30600 0.03100 1.00000 0.01153 Ca 0
Ca2 0.15200 0.69600 0.20000 1.00000 0.01153 Ca 0
Ca3 0.36900 0.93100 0.56300 1.00000 0.01153 Ca 0
Ca4 0.15200 0.69600 0.69000 1.00000 0.01153 Ca 0
Zr1 0.34500 0.30600 0.54800 0.50000 0.01153 Zr 0
Nb1 0.34500 0.30600 0.54800 0.50000 0.01153 Nb 0
Zr2 0.12800 0.06500 0.19300 0.50000 0.01153 Zr 0
Nb2 0.12800 0.06500 0.19300 0.50000 0.01153 Nb 0
Si1 0.06300 0.38400 0.18500 1.00000 0.01153 Si 0
Si2 0.08300 0.37500 0.63000 1.00000 0.01153 Si 0
Si3 0.43300 0.61800 0.61500 1.00000 0.01153 Si 0
Si4 0.43300 0.63900 0.05900 1.00000 0.01153 Si 0
O1 0.03300 0.37700 0.38600 1.00000 0.01153 O 0
O2 0.43300 0.62400 0.84800 1.00000 0.01153 O 0
O3 0.00500 0.25200 0.08900 1.00000 0.01153 O 0
O4 0.00100 0.25700 0.64500 1.00000 0.01153 O 0
O5 0.00500 0.51200 0.08600 1.00000 0.01153 O 0
O6 0.00000 0.51200 0.65000 1.00000 0.01153 O 0
O7 0.23300 0.38500 0.25000 1.00000 0.01153 O 0
O8 0.22700 0.38300 0.69600 1.00000 0.01153 O 0
O9 0.46100 0.48000 0.62500 1.00000 0.01153 O 0
O10 0.46000 0.48000 0.11700 1.00000 0.01153 O 0
O11 0.46900 0.24400 0.39200 1.00000 0.01153 O 0
O12 0.45700 0.24000 0.79600 1.00000 0.01153 O 0
O13 0.29000 0.66700 0.50000 1.00000 0.01153 O 0
O14 0.29000 0.66700 0.04300 1.00000 0.01153 O 0
O-H1 0.22500 0.15000 0.97500 1.00000 0.01153 O 1
O-H2 0.25000 0.10000 0.46700 1.00000 0.01153 O 1
O-H3 0.22300 0.89400 0.72100 1.00000 0.01153 O 1
F 0.22900 0.89400 0.24100 1.00000 0.01153 F 0

loop_
_cod_changelog_entry_id
_cod_changelog_entry_author
_cod_changelog_entry_date
_cod_changelog_entry_text
1
;cod-tools version 3.8.0
Id: cif_guess_AMCSD_atom_types 9574 2023-05-10 09:00:05Z saulius
;
2023-05-10T18:51:52+03:00
;Derived atom types and hydrogen counts
from atom names that follow the AMCSD naming convention
(Wat == water, O-H == hydroxyl).
;

loop_
_cod_related_entry_id
_cod_related_entry_database
_cod_related_entry_code
1 AMCSD 0012441
